data_1514257
loop_
_publ_author_name
'Laouiti, Anouar'
'Couty, Fran\,cois'
'Marrot, J\'erome'
'Boubaker, Taoufik'
'Rammah, Mohamed M'
'Rammah, Mohamed B'
'Evano, Gwilherm'

_publ_section_title
;
 Exploring the anionic reactivity of ynimines, useful precursors of
 metalated ketenimines.
;
_journal_issue 8
_journal_name_full 'Organic letters'
_journal_page_first 2252
_journal_page_last 2255
_journal_paper_doi 10.1021/ol500749h
_journal_volume 16
_journal_year 2014
_chemical_formula_sum 'C29 H23 F N2 O2'
_chemical_formula_weight 450.49
_chemical_name_systematic
; 
 ? 
;
_space_group_IT_number 14
_symmetry_cell_setting monoclinic
_symmetry_space_group_name_Hall '-P 2yn'
_symmetry_space_group_name_H-M 'P 1 21/n 1'
_atom_sites_solution_hydrogens geom
_atom_sites_solution_primary direct
_atom_sites_solution_secondary difmap
_audit_creation_method SHELXL-97
_cell_angle_alpha 90.00
_cell_angle_beta 96.061(2)
_cell_angle_gamma 90.00
_cell_formula_units_Z 4
_cell_length_a 12.6816(4)
_cell_length_b 13.5032(5)
_cell_length_c 13.3486(5)
_cell_measurement_reflns_used 9933
_cell_measurement_temperature 296(2)
_cell_measurement_theta_max 29.19
_cell_measurement_theta_min 2.21
_cell_volume 2273.07(14)
_computing_cell_refinement 'Bruker SAINT'
_computing_data_collection 'Bruker APEX2'
_computing_data_reduction 'Bruker SAINT'
_computing_molecular_graphics 'Bruker SHELXTL'
_computing_publication_material 'Bruker SHELXTL'
_computing_structure_refinement 'SHELXL-97 (Sheldrick, 1997)'
_computing_structure_solution 'SHELXS-97 (Sheldrick, 1990)'
_diffrn_ambient_temperature 296(2)
_diffrn_detector_area_resol_mean 512x512
_diffrn_measured_fraction_theta_full 0.997
_diffrn_measured_fraction_theta_max 0.997
_diffrn_measurement_device_type 'Bruker APEX-II CCD'
_diffrn_measurement_method '\f and \w scans'
_diffrn_radiation_monochromator graphite
_diffrn_radiation_source 'fine-focus sealed tube'
_diffrn_radiation_type MoK\a
_diffrn_radiation_wavelength 0.71073
_diffrn_reflns_av_R_equivalents 0.0291
_diffrn_reflns_av_sigmaI/netI 0.0200
_diffrn_reflns_limit_h_max 16
_diffrn_reflns_limit_h_min -17
_diffrn_reflns_limit_k_max 19
_diffrn_reflns_limit_k_min -19
_diffrn_reflns_limit_l_max 18
_diffrn_reflns_limit_l_min -17
_diffrn_reflns_number 52816
_diffrn_reflns_theta_full 30.04
_diffrn_reflns_theta_max 30.04
_diffrn_reflns_theta_min 2.11
_diffrn_standards_number 0
_exptl_absorpt_coefficient_mu 0.089
_exptl_absorpt_correction_T_max 0.9947
_exptl_absorpt_correction_T_min 0.9722
_exptl_absorpt_correction_type multi-scan
_exptl_absorpt_process_details 'SADABS (Sheldrick, V2.10)'
_exptl_crystal_colour colorless
_exptl_crystal_density_diffrn 1.316
_exptl_crystal_density_method 'not measured'
_exptl_crystal_description parallelepiped
_exptl_crystal_F_000 944
_exptl_crystal_size_max 0.32
_exptl_crystal_size_mid 0.22
_exptl_crystal_size_min 0.06
_refine_diff_density_max 0.219
_refine_diff_density_min -0.149
_refine_diff_density_rms 0.031
_refine_ls_extinction_method none
_refine_ls_goodness_of_fit_ref 1.018
_refine_ls_hydrogen_treatment constr
_refine_ls_matrix_type full
_refine_ls_number_parameters 308
_refine_ls_number_reflns 6619
_refine_ls_number_restraints 0
_refine_ls_restrained_S_all 1.018
_refine_ls_R_factor_all 0.0720
_refine_ls_R_factor_gt 0.0439
_refine_ls_shift/su_max 0.000
_refine_ls_shift/su_mean 0.000
_refine_ls_structure_factor_coef Fsqd
_refine_ls_weighting_details 'calc w=1/[\s^2^(Fo^2^)+(0.0525P)^2^+0.4761P] where P=(Fo^2^+2Fc^2^)/3'
_refine_ls_weighting_scheme calc
_refine_ls_wR_factor_gt 0.1084
_refine_ls_wR_factor_ref 0.1266
_reflns_number_gt 4559
_reflns_number_total 6619
_reflns_threshold_expression >2sigma(I)
_cod_data_source_file ol500749h_si_002.cif
_cod_data_source_block 1
_cod_depositor_comments
;
The following automatic conversions were performed:

'_symmetry_cell_setting' value 'Monoclinic' changed to 'monoclinic'
according to
/usr/data/users/saulius/automatic-downloads/rss-feeds/ACS/lib/dictionaries/cif_core.dic
dictionary named 'cif_core.dic' version 2.4.2 from 2011-04-26.

Automatic conversion script
Id: cif_fix_values 2281 2013-09-26 08:29:07Z andrius 

 Adding full bibliography for
 ./tmp-cod-update-bibliographies-8800/cifs/1514257.cif.
;
_cod_original_sg_symbol_H-M P2(1)/n
_cod_database_code 1514257

loop_
_symmetry_equiv_pos_as_xyz
'x, y, z'
'-x+1/2, y+1/2, -z+1/2'
'-x, -y, -z'
'x-1/2, -y-1/2, z-1/2'

loop_
_atom_site_label
_atom_site_type_symbol
_atom_site_fract_x
_atom_site_fract_y
_atom_site_fract_z
_atom_site_U_iso_or_equiv
_atom_site_adp_type
_atom_site_occupancy
_atom_site_symmetry_multiplicity
_atom_site_calc_flag
_atom_site_refinement_flags
N1 N -0.25556(9) -0.07815(10) 0.19893(9) 0.0547(3) Uani 1 1 d .
O1 O -0.33899(9) -0.03710(11) 0.20667(12) 0.0890(4) Uani 1 1 d .
O2 O -0.25027(10) -0.16438(9) 0.17423(12) 0.0884(4) Uani 1 1 d .
N2 N 0.04126(11) 0.13309(12) 0.52811(10) 0.0701(4) Uani 1 1 d .
F1 F 0.36604(10) -0.26638(7) 0.43675(9) 0.0928(4) Uani 1 1 d .
C1 C -0.15678(9) -0.02163(9) 0.22112(9) 0.0418(3) Uani 1 1 d .
C2 C -0.06224(10) -0.06932(10) 0.21491(10) 0.0495(3) Uani 1 1 d .
H2A H -0.0608 -0.1353 0.1951 0.059 Uiso 1 1 calc R
C3 C 0.03095(10) -0.01729(10) 0.23870(10) 0.0475(3) Uani 1 1 d .
H3 H 0.0955 -0.0490 0.2347 0.057 Uiso 1 1 calc R
C4 C 0.03032(9) 0.08111(8) 0.26831(8) 0.0368(2) Uani 1 1 d .
C5 C -0.06726(10) 0.12746(9) 0.27128(10) 0.0466(3) Uani 1 1 d .
H5 H -0.0693 0.1939 0.2892 0.056 Uiso 1 1 calc R
C6 C -0.16127(10) 0.07647(10) 0.24805(10) 0.0487(3) Uani 1 1 d .
H6 H -0.2262 0.1079 0.2506 0.058 Uiso 1 1 calc R
C7 C 0.13274(9) 0.13738(9) 0.29482(8) 0.0389(2) Uani 1 1 d .
H7A H 0.1183 0.2077 0.2872 0.047 Uiso 1 1 calc R
H7B H 0.1821 0.1195 0.2471 0.047 Uiso 1 1 calc R
C8 C 0.18713(9) 0.11813(8) 0.40405(8) 0.0373(2) Uani 1 1 d .
C9 C 0.23189(9) 0.01181(9) 0.41157(8) 0.0392(3) Uani 1 1 d .
C10 C 0.20756(11) -0.05352(10) 0.48622(10) 0.0503(3) Uani 1 1 d .
H10 H 0.1611 -0.0336 0.5318 0.060 Uiso 1 1 calc R
C11 C 0.25102(14) -0.14776(11) 0.49425(12) 0.0616(4) Uani 1 1 d .
H11 H 0.2330 -0.1914 0.5436 0.074 Uiso 1 1 calc R
C12 C 0.32072(13) -0.17506(10) 0.42826(12) 0.0605(4) Uani 1 1 d .
C13 C 0.34637(11) -0.11411(10) 0.35254(11) 0.0536(3) Uani 1 1 d .
H13 H 0.3941 -0.1345 0.3084 0.064 Uiso 1 1 calc R
C14 C 0.29977(10) -0.02157(9) 0.34308(9) 0.0438(3) Uani 1 1 d .
H14 H 0.3139 0.0192 0.2900 0.053 Uiso 1 1 calc R
C15 C 0.10437(10) 0.12640(10) 0.47404(9) 0.0473(3) Uani 1 1 d .
C16 C 0.27844(9) 0.19810(9) 0.44068(9) 0.0391(2) Uani 1 1 d .
C17 C 0.36743(9) 0.18884(8) 0.37170(9) 0.0386(2) Uani 1 1 d .
C18 C 0.35535(9) 0.23186(9) 0.27646(9) 0.0413(3) Uani 1 1 d .
H18 H 0.2959 0.2707 0.2579 0.050 Uiso 1 1 calc R
C19 C 0.42938(10) 0.21836(10) 0.20865(11) 0.0503(3) Uani 1 1 d .
H19 H 0.4193 0.2476 0.1453 0.060 Uiso 1 1 calc R
C20 C 0.51828(11) 0.16140(12) 0.23525(13) 0.0596(4) Uani 1 1 d .
H20 H 0.5673 0.1505 0.1893 0.071 Uiso 1 1 calc R
C21 C 0.53363(11) 0.12119(12) 0.32965(13) 0.0604(4) Uani 1 1 d .
H21 H 0.5943 0.0841 0.3482 0.072 Uiso 1 1 calc R
C22 C 0.45992(10) 0.13497(10) 0.39817(11) 0.0501(3) Uani 1 1 d .
H22 H 0.4724 0.1080 0.4624 0.060 Uiso 1 1 calc R
C23 C 0.24095(11) 0.30746(9) 0.43953(9) 0.0445(3) Uani 1 1 d .
C24 C 0.31999(13) 0.37912(10) 0.45715(11) 0.0552(3) Uani 1 1 d .
H24 H 0.3906 0.3594 0.4668 0.066 Uiso 1 1 calc R
C25 C 0.29574(16) 0.47920(11) 0.46062(12) 0.0686(4) Uani 1 1 d .
H25 H 0.3501 0.5253 0.4727 0.082 Uiso 1 1 calc R
C26 C 0.19269(18) 0.51069(12) 0.44635(13) 0.0765(5) Uani 1 1 d .
H26 H 0.1767 0.5778 0.4480 0.092 Uiso 1 1 calc R
C27 C 0.11318(16) 0.44163(13) 0.42954(13) 0.0719(5) Uani 1 1 d .
H27 H 0.0429 0.4623 0.4198 0.086 Uiso 1 1 calc R
C28 C 0.13666(13) 0.34109(11) 0.42698(11) 0.0568(3) Uani 1 1 d .
H28 H 0.0816 0.2955 0.4167 0.068 Uiso 1 1 calc R
C29 C 0.31816(12) 0.17425(11) 0.55168(10) 0.0528(3) Uani 1 1 d .
H29A H 0.3374 0.1056 0.5575 0.079 Uiso 1 1 calc R
H29B H 0.2628 0.1880 0.5935 0.079 Uiso 1 1 calc R
H29C H 0.3789 0.2144 0.5728 0.079 Uiso 1 1 calc R

loop_
_atom_site_aniso_label
_atom_site_aniso_U_11
_atom_site_aniso_U_22
_atom_site_aniso_U_33
_atom_site_aniso_U_23
_atom_site_aniso_U_13
_atom_site_aniso_U_12
N1 0.0448(6) 0.0636(8) 0.0550(7) -0.0084(5) 0.0019(5) -0.0059(5)
O1 0.0396(6) 0.0972(10) 0.1306(11) -0.0322(8) 0.0106(6) -0.0044(6)
O2 0.0678(8) 0.0646(8) 0.1308(12) -0.0320(7) 0.0009(7) -0.0157(6)
N2 0.0662(8) 0.0893(10) 0.0591(8) -0.0028(7) 0.0263(7) -0.0060(7)
F1 0.1335(10) 0.0403(5) 0.0978(8) -0.0010(5) -0.0204(7) 0.0191(5)
C1 0.0387(6) 0.0473(7) 0.0387(6) -0.0021(5) 0.0010(5) -0.0022(5)
C2 0.0470(7) 0.0398(6) 0.0601(8) -0.0082(6) -0.0017(6) 0.0041(5)
C3 0.0380(6) 0.0446(7) 0.0591(8) -0.0084(6) 0.0023(5) 0.0079(5)
C4 0.0373(6) 0.0392(6) 0.0337(5) 0.0027(4) 0.0029(4) 0.0014(5)
C5 0.0443(7) 0.0382(6) 0.0566(7) -0.0049(5) 0.0015(5) 0.0060(5)
C6 0.0365(6) 0.0524(7) 0.0568(7) -0.0077(6) 0.0029(5) 0.0094(5)
C7 0.0389(6) 0.0402(6) 0.0376(6) 0.0047(4) 0.0036(5) -0.0015(5)
C8 0.0375(6) 0.0399(6) 0.0349(5) 0.0032(4) 0.0054(4) -0.0018(5)
C9 0.0400(6) 0.0377(6) 0.0386(6) 0.0034(4) -0.0019(5) -0.0060(5)
C10 0.0548(8) 0.0495(7) 0.0453(7) 0.0087(5) -0.0010(6) -0.0102(6)
C11 0.0804(10) 0.0446(7) 0.0560(8) 0.0142(6) -0.0113(8) -0.0119(7)
C12 0.0767(10) 0.0346(6) 0.0642(9) -0.0030(6) -0.0213(8) 0.0008(6)
C13 0.0570(8) 0.0428(7) 0.0585(8) -0.0121(6) -0.0059(6) 0.0007(6)
C14 0.0470(7) 0.0389(6) 0.0444(6) -0.0017(5) -0.0004(5) -0.0053(5)
C15 0.0483(7) 0.0533(7) 0.0410(6) 0.0024(5) 0.0081(5) -0.0032(6)
C16 0.0413(6) 0.0372(6) 0.0380(6) 0.0010(4) 0.0011(5) -0.0012(5)
C17 0.0350(6) 0.0343(5) 0.0455(6) -0.0019(5) -0.0008(5) -0.0035(4)
C18 0.0364(6) 0.0368(6) 0.0506(7) 0.0028(5) 0.0036(5) -0.0021(5)
C19 0.0450(7) 0.0521(7) 0.0552(7) 0.0002(6) 0.0116(6) -0.0082(6)
C20 0.0393(7) 0.0675(9) 0.0736(10) -0.0117(8) 0.0144(7) -0.0034(6)
C21 0.0359(7) 0.0640(9) 0.0795(10) -0.0104(8) -0.0019(7) 0.0080(6)
C22 0.0414(7) 0.0492(7) 0.0568(8) -0.0009(6) -0.0080(6) 0.0020(5)
C23 0.0560(7) 0.0397(6) 0.0383(6) -0.0018(5) 0.0072(5) 0.0026(5)
C24 0.0702(9) 0.0434(7) 0.0522(8) -0.0045(6) 0.0072(7) -0.0033(6)
C25 0.1052(14) 0.0424(8) 0.0589(9) -0.0071(6) 0.0125(9) -0.0084(8)
C26 0.1227(17) 0.0457(8) 0.0617(10) -0.0048(7) 0.0128(10) 0.0206(10)
C27 0.0869(12) 0.0643(10) 0.0653(10) -0.0047(8) 0.0114(8) 0.0302(9)
C28 0.0624(9) 0.0528(8) 0.0559(8) -0.0047(6) 0.0093(7) 0.0098(7)
C29 0.0642(8) 0.0521(7) 0.0397(6) 0.0023(5) -0.0051(6) -0.0057(6)

loop_
_atom_type_symbol
_atom_type_description
_atom_type_scat_dispersion_real
_atom_type_scat_dispersion_imag
_atom_type_scat_source
C C 0.0033 0.0016 'International Tables Vol C Tables 4.2.6.8 and 6.1.1.4'
H H 0.0000 0.0000 'International Tables Vol C Tables 4.2.6.8 and 6.1.1.4'
N N 0.0061 0.0033 'International Tables Vol C Tables 4.2.6.8 and 6.1.1.4'
O O 0.0106 0.0060 'International Tables Vol C Tables 4.2.6.8 and 6.1.1.4'
F F 0.0171 0.0103 'International Tables Vol C Tables 4.2.6.8 and 6.1.1.4'

loop_
_geom_angle_atom_site_label_1
_geom_angle_atom_site_label_2
_geom_angle_atom_site_label_3
_geom_angle
O1 N1 O2 122.48(13)
O1 N1 C1 118.68(12)
O2 N1 C1 118.84(12)
C2 C1 C6 121.92(11)
C2 C1 N1 118.42(12)
C6 C1 N1 119.65(11)
C1 C2 C3 118.63(12)
C1 C2 H2A 120.7
C3 C2 H2A 120.7
C2 C3 C4 121.45(11)
C2 C3 H3 119.3
C4 C3 H3 119.3
C3 C4 C5 118.12(11)
C3 C4 C7 121.12(10)
C5 C4 C7 120.75(11)
C6 C5 C4 121.19(11)
C6 C5 H5 119.4
C4 C5 H5 119.4
C1 C6 C5 118.65(11)
C1 C6 H6 120.7
C5 C6 H6 120.7
C4 C7 C8 114.62(9)
C4 C7 H7A 108.6
C8 C7 H7A 108.6
C4 C7 H7B 108.6
C8 C7 H7B 108.6
H7A C7 H7B 107.6
C15 C8 C9 108.02(10)
C15 C8 C7 107.62(10)
C9 C8 C7 109.72(9)
C15 C8 C16 106.90(9)
C9 C8 C16 110.74(9)
C7 C8 C16 113.60(9)
C10 C9 C14 117.64(12)
C10 C9 C8 121.95(11)
C14 C9 C8 120.41(10)
C11 C10 C9 121.43(14)
C11 C10 H10 119.3
C9 C10 H10 119.3
C12 C11 C10 118.56(13)
C12 C11 H11 120.7
C10 C11 H11 120.7
F1 C12 C11 119.25(14)
F1 C12 C13 118.37(16)
C11 C12 C13 122.37(13)
C12 C13 C14 118.57(14)
C12 C13 H13 120.7
C14 C13 H13 120.7
C13 C14 C9 121.31(12)
C13 C14 H14 119.3
C9 C14 H14 119.3
N2 C15 C8 179.59(17)
C17 C16 C29 111.82(10)
C17 C16 C23 108.40(9)
C29 C16 C23 106.03(10)
C17 C16 C8 108.17(9)
C29 C16 C8 107.47(9)
C23 C16 C8 115.02(10)
C18 C17 C22 117.27(11)
C18 C17 C16 119.80(10)
C22 C17 C16 122.88(11)
C19 C18 C17 121.74(12)
C19 C18 H18 119.1
C17 C18 H18 119.1
C20 C19 C18 119.84(13)
C20 C19 H19 120.1
C18 C19 H19 120.1
C21 C20 C19 119.44(13)
C21 C20 H20 120.3
C19 C20 H20 120.3
C20 C21 C22 120.93(13)
C20 C21 H21 119.5
C22 C21 H21 119.5
C21 C22 C17 120.69(13)
C21 C22 H22 119.7
C17 C22 H22 119.7
C28 C23 C24 116.79(13)
C28 C23 C16 126.74(12)
C24 C23 C16 116.40(12)
C25 C24 C23 121.54(16)
C25 C24 H24 119.2
C23 C24 H24 119.2
C26 C25 C24 120.65(17)
C26 C25 H25 119.7
C24 C25 H25 119.7
C25 C26 C27 119.04(15)
C25 C26 H26 120.5
C27 C26 H26 120.5
C26 C27 C28 120.73(17)
C26 C27 H27 119.6
C28 C27 H27 119.6
C27 C28 C23 121.24(16)
C27 C28 H28 119.4
C23 C28 H28 119.4
C16 C29 H29A 109.5
C16 C29 H29B 109.5
H29A C29 H29B 109.5
C16 C29 H29C 109.5
H29A C29 H29C 109.5
H29B C29 H29C 109.5

loop_
_geom_bond_atom_site_label_1
_geom_bond_atom_site_label_2
_geom_bond_distance
N1 O1 1.2086(16)
N1 O2 1.2140(17)
N1 C1 1.4700(16)
N2 C15 1.1366(17)
F1 C12 1.3601(16)
C1 C2 1.3710(17)
C1 C6 1.3754(18)
C2 C3 1.3827(18)
C2 H2A 0.9300
C3 C4 1.3865(17)
C3 H3 0.9300
C4 C5 1.3910(16)
C4 C7 1.5142(16)
C5 C6 1.3833(18)
C5 H5 0.9300
C6 H6 0.9300
C7 C8 1.5675(15)
C7 H7A 0.9700
C7 H7B 0.9700
C8 C15 1.4812(16)
C8 C9 1.5432(16)
C8 C16 1.6206(16)
C9 C10 1.3898(17)
C9 C14 1.3950(18)
C10 C11 1.386(2)
C10 H10 0.9300
C11 C12 1.363(2)
C11 H11 0.9300
C12 C13 1.369(2)
C13 C14 1.3824(18)
C13 H13 0.9300
C14 H14 0.9300
C16 C17 1.5352(17)
C16 C29 1.5475(17)
C16 C23 1.5510(17)
C17 C18 1.3914(17)
C17 C22 1.3936(17)
C18 C19 1.3833(17)
C18 H18 0.9300
C19 C20 1.380(2)
C19 H19 0.9300
C20 C21 1.367(2)
C20 H20 0.9300
C21 C22 1.388(2)
C21 H21 0.9300
C22 H22 0.9300
C23 C28 1.392(2)
C23 C24 1.3952(19)
C24 C25 1.388(2)
C24 H24 0.9300
C25 C26 1.368(3)
C25 H25 0.9300
C26 C27 1.374(3)
C26 H26 0.9300
C27 C28 1.391(2)
C27 H27 0.9300
C28 H28 0.9300
C29 H29A 0.9600
C29 H29B 0.9600
C29 H29C 0.9600
